data_4003343
loop_
_publ_author_name
'Fang, Wei-Hui'
'Wang, Jian-Fang'
'Zhang, Lei'
'Zhang, Jian'

_publ_section_title
;
 Titanium--Oxo Cluster Based Precise Assembly for Multidimensional
 Materials
;
_journal_issue 7
_journal_name_full 'Chemistry of Materials'
_journal_page_first 2681
_journal_paper_doi 10.1021/acs.chemmater.7b00324
_journal_volume 29
_journal_year 2017
_chemical_formula_sum 'C53 H79 Cu I N2 O24 P2 Ti6'
_chemical_formula_weight 1667.96
_space_group_IT_number 2
_space_group_name_Hall '-P 1'
_space_group_name_H-M_alt 'P -1'
_symmetry_cell_setting triclinic
_symmetry_space_group_name_H-M 'P -1'
_atom_sites_solution_hydrogens geom
_atom_sites_solution_primary direct
_atom_sites_solution_secondary difmap
_audit_creation_method SHELXL-97
_cell_angle_alpha 71.798(5)
_cell_angle_beta 81.023(3)
_cell_angle_gamma 79.495(3)
_cell_formula_units_Z 2
_cell_length_a 14.8140(4)
_cell_length_b 14.9378(8)
_cell_length_c 20.7492(10)
_cell_measurement_reflns_used 9437
_cell_measurement_temperature 293(2)
_cell_measurement_theta_max 26.9500
_cell_measurement_theta_min 2.4130
_cell_volume 4264.5(4)
_computing_structure_refinement 'SHELXL-97 (Sheldrick, 1997)'
_computing_structure_solution 'SHELXS-97 (Sheldrick, 1990)'
_diffrn_ambient_temperature 293(2)
_diffrn_measured_fraction_theta_full 0.980
_diffrn_measured_fraction_theta_max 0.980
_diffrn_measurement_device_type 'Xcalibur, Eos'
_diffrn_measurement_method '\w scans'
_diffrn_radiation_monochromator graphite
_diffrn_radiation_source 'fine-focus sealed tube'
_diffrn_radiation_type MoK\a
_diffrn_radiation_wavelength 0.71073
_diffrn_reflns_av_R_equivalents 0.0422
_diffrn_reflns_av_sigmaI/netI 0.0780
_diffrn_reflns_limit_h_max 17
_diffrn_reflns_limit_h_min -14
_diffrn_reflns_limit_k_max 17
_diffrn_reflns_limit_k_min -17
_diffrn_reflns_limit_l_max 22
_diffrn_reflns_limit_l_min -24
_diffrn_reflns_number 30008
_diffrn_reflns_theta_full 25.00
_diffrn_reflns_theta_max 25.00
_diffrn_reflns_theta_min 2.33
_diffrn_standards_decay_% none
_diffrn_standards_interval_count none
_diffrn_standards_interval_time none
_diffrn_standards_number none
_exptl_absorpt_coefficient_mu 1.237
_exptl_absorpt_correction_T_max 1.00000
_exptl_absorpt_correction_T_min 0.73016
_exptl_absorpt_correction_type multi-scan
_exptl_absorpt_process_details
;
CrysAlisPro, Agilent Technologies,
Version 1.171.36.28 (release 01-02-2013 CrysAlis171 .NET)
(compiled Feb  1 2013,16:14:44)
Empirical absorption correction using spherical harmonics,
 implemented in SCALE3 ABSPACK scaling algorithm.
;
_exptl_crystal_colour red
_exptl_crystal_density_diffrn 1.299
_exptl_crystal_density_method 'not measured'
_exptl_crystal_description block
_exptl_crystal_F_000 1694
_exptl_crystal_size_max 0.25
_exptl_crystal_size_mid 0.14
_exptl_crystal_size_min 0.14
_platon_squeeze_details ' ?'
_refine_diff_density_max 1.250
_refine_diff_density_min -0.924
_refine_diff_density_rms 0.108
_refine_ls_extinction_method none
_refine_ls_goodness_of_fit_ref 1.029
_refine_ls_hydrogen_treatment mixed
_refine_ls_matrix_type full
_refine_ls_number_parameters 776
_refine_ls_number_reflns 14734
_refine_ls_number_restraints 24
_refine_ls_restrained_S_all 1.030
_refine_ls_R_factor_all 0.1151
_refine_ls_R_factor_gt 0.0660
_refine_ls_shift/su_max 0.002
_refine_ls_shift/su_mean 0.000
_refine_ls_structure_factor_coef Fsqd
_refine_ls_weighting_details 'calc w=1/[\s^2^(Fo^2^)+(0.1072P)^2^+2.5892P] where P=(Fo^2^+2Fc^2^)/3'
_refine_ls_weighting_scheme calc
_refine_ls_wR_factor_gt 0.1851
_refine_ls_wR_factor_ref 0.2094
_reflns_number_gt 8956
_reflns_number_total 14734
_reflns_threshold_expression >2sigma(I)
_cod_data_source_file cm7b00324_si_002.cif
_cod_data_source_block PTC-30
_cod_original_cell_volume 4264.5(3)
_cod_original_sg_symbol_H-M p-1
_cod_database_code 4003343

loop_
_symmetry_equiv_pos_as_xyz
'x, y, z'
'-x, -y, -z'

loop_
_atom_site_label
_atom_site_type_symbol
_atom_site_fract_x
_atom_site_fract_y
_atom_site_fract_z
_atom_site_U_iso_or_equiv
_atom_site_adp_type
_atom_site_occupancy
_atom_site_symmetry_multiplicity
_atom_site_calc_flag
_atom_site_refinement_flags
I1 I 0.61123(3) 0.37418(4) 0.03425(3) 0.06445(19) Uani 1 1 d .
Cu1 Cu 0.43628(6) 0.44704(6) 0.03813(5) 0.0563(3) Uani 1 1 d .
Ti4 Ti 0.11407(7) -0.00042(8) 0.06975(6) 0.0381(3) Uani 1 1 d .
Ti3 Ti 0.20189(7) 0.00309(8) -0.07587(6) 0.0410(3) Uani 1 1 d .
Ti2 Ti 0.02940(7) 0.16086(8) -0.09235(6) 0.0404(3) Uani 1 1 d .
Ti1 Ti 0.52482(9) 0.57155(10) 0.38047(6) 0.0562(4) Uani 1 1 d .
Ti7 Ti 0.31738(9) 0.59334(10) 0.43047(7) 0.0615(4) Uani 1 1 d .
P1 P -0.06788(10) 0.15711(11) 0.05955(9) 0.0409(4) Uani 1 1 d .
Ti9 Ti 0.39500(10) 0.37888(10) 0.49276(7) 0.0629(4) Uani 1 1 d .
P10 P 0.61495(14) 0.35437(15) 0.44332(10) 0.0626(5) Uani 1 1 d .
O12 O 0.2233(2) -0.0626(3) 0.0194(2) 0.0444(11) Uani 1 1 d .
O11 O 0.0549(3) -0.0982(3) 0.1120(2) 0.0406(10) Uani 1 1 d .
O10 O 0.1341(3) 0.1003(3) -0.1474(2) 0.0467(11) Uani 1 1 d .
O9 O 0.0913(2) 0.0511(3) -0.0238(2) 0.0377(9) Uani 1 1 d .
O8 O 0.2561(3) 0.1164(3) -0.0635(2) 0.0500(12) Uani 1 1 d .
O7 O -0.1510(3) 0.1033(3) 0.0842(2) 0.0491(11) Uani 1 1 d .
O6 O 0.0186(3) 0.0980(3) 0.0901(2) 0.0475(11) Uani 1 1 d .
O5 O -0.0518(3) 0.1935(3) -0.0172(2) 0.0443(10) Uani 1 1 d .
O4 O 0.4095(3) 0.6694(4) 0.3719(2) 0.0646(13) Uani 1 1 d .
O3 O 0.1321(3) 0.2290(3) -0.0700(2) 0.0494(11) Uani 1 1 d .
O2 O 0.1874(3) 0.0241(4) 0.1214(3) 0.0643(15) Uani 1 1 d .
O1 O 0.4334(3) 0.5056(3) 0.4431(2) 0.0543(12) Uani 1 1 d .
O24 O 0.3127(3) 0.5387(4) 0.3502(3) 0.0667(14) Uani 1 1 d .
O23 O 0.0024(3) 0.2731(3) -0.1523(2) 0.0545(12) Uani 1 1 d .
O22 O 0.5224(3) 0.3224(4) 0.4759(3) 0.0662(14) Uani 1 1 d .
O21 O 0.2124(4) 0.6650(4) 0.4077(3) 0.0841(18) Uani 1 1 d .
O25 O 0.3760(4) 0.3878(4) 0.3896(3) 0.0693(14) Uani 1 1 d .
O20 O 0.5911(3) 0.6220(4) 0.4198(2) 0.0634(13) Uani 1 1 d .
O19 O 0.6760(3) 0.3551(4) 0.4958(3) 0.0691(14) Uani 1 1 d .
O18 O 0.6040(3) 0.4495(4) 0.3890(2) 0.0640(13) Uani 1 1 d .
O17 O 0.2774(3) 0.4732(4) 0.4902(3) 0.0692(14) Uani 1 1 d .
N1 N 0.3649(4) 0.3649(4) 0.0070(3) 0.0484(14) Uani 1 1 d .
C6 C 0.2672(4) 0.2548(4) -0.0354(3) 0.0403(15) Uani 1 1 d .
O16 O 0.5497(4) 0.6016(4) 0.2902(3) 0.0889(19) Uani 1 1 d .
C5 C 0.2133(4) 0.1957(4) -0.0580(3) 0.0421(15) Uani 1 1 d .
O14 O 0.3469(4) 0.2703(4) 0.5153(3) 0.0885(18) Uani 1 1 d .
C4 C 0.2286(4) 0.3423(5) -0.0289(4) 0.0521(17) Uani 1 1 d .
H4A H 0.1684 0.3665 -0.0392 0.062 Uiso 1 1 calc R
C7 C 0.3614(5) 0.4492(6) 0.2722(4) 0.062(2) Uani 1 1 d .
C3 C 0.2782(4) 0.3949(5) -0.0071(4) 0.0547(19) Uani 1 1 d .
H3A H 0.2500 0.4536 -0.0021 0.066 Uiso 1 1 calc R
C8 C 0.3494(5) 0.4580(7) 0.3428(4) 0.065(2) Uani 1 1 d .
C2 C 0.4023(4) 0.2800(5) 0.0002(4) 0.061(2) Uani 1 1 d .
H2A H 0.4629 0.2576 0.0100 0.073 Uiso 1 1 calc R
C1 C 0.3568(4) 0.2239(5) -0.0206(4) 0.058(2) Uani 1 1 d .
H1A H 0.3864 0.1651 -0.0246 0.069 Uiso 1 1 calc R
O27 O 0.3095(3) -0.0264(3) -0.1192(3) 0.0576(13) Uani 1 1 d .
N2 N 0.3950(4) 0.4422(4) 0.1387(3) 0.0594(16) Uani 1 1 d .
C15 C 0.2993(4) -0.1360(5) 0.0420(4) 0.059(2) Uani 1 1 d .
H15A H 0.3231 -0.1651 0.0053 0.071 Uiso 1 1 calc R
C9 C 0.3241(5) 0.5207(6) 0.2207(4) 0.072(2) Uani 1 1 d .
H9A H 0.2869 0.5737 0.2297 0.087 Uiso 1 1 calc R
C10 C 0.3420(5) 0.5138(6) 0.1548(4) 0.068(2) Uani 1 1 d .
H10A H 0.3148 0.5626 0.1202 0.081 Uiso 1 1 calc R
C11 C 0.4131(7) 0.3732(6) 0.2563(5) 0.089(3) Uani 1 1 d .
H11B H 0.4371 0.3209 0.2902 0.107 Uiso 1 1 calc R
C16 C -0.1712(3) 0.2756(4) 0.1324(3) 0.090(3) Uani 1 1 d GD
C17 C -0.1861(4) 0.3548(5) 0.1564(4) 0.121(4) Uani 1 1 d G
C20 C -0.1220(5) 0.4182(4) 0.1372(4) 0.104(4) Uani 1 1 d G
C23 C -0.0430(5) 0.4024(4) 0.0940(4) 0.141(5) Uani 1 1 d G
C18 C -0.0281(4) 0.3233(5) 0.0700(4) 0.131(5) Uani 1 1 d G
C62 C -0.0923(3) 0.2599(3) 0.0892(3) 0.0493(17) Uani 1 1 d GD
C14 C 0.3758(5) -0.0923(7) 0.0562(5) 0.087(3) Uani 1 1 d .
H14A H 0.3954 -0.0448 0.0157 0.130 Uiso 1 1 calc R
H14B H 0.4269 -0.1410 0.0699 0.130 Uiso 1 1 calc R
H14C H 0.3534 -0.0634 0.0921 0.130 Uiso 1 1 calc R
C12 C 0.4295(7) 0.3744(6) 0.1888(5) 0.097(3) Uani 1 1 d .
H12A H 0.4680 0.3232 0.1783 0.116 Uiso 1 1 calc R
C40 C 0.1852(8) 0.0693(9) 0.1710(6) 0.108(4) Uani 1 1 d .
H40A H 0.1382 0.1254 0.1588 0.130 Uiso 1 1 calc R
C30 C 0.2666(6) -0.2109(6) 0.1029(5) 0.083(3) Uani 1 1 d .
H30A H 0.2192 -0.2378 0.0916 0.124 Uiso 1 1 calc R
H30B H 0.2422 -0.1833 0.1392 0.124 Uiso 1 1 calc R
H30C H 0.3173 -0.2599 0.1172 0.124 Uiso 1 1 calc R
C34 C 0.6738(8) 0.2710(7) 0.4011(5) 0.096(3) Uani 1 1 d U
C35 C 0.3963(16) 0.7668(10) 0.3319(8) 0.209(6) Uani 1 1 d .
C21 C 0.1423(8) 0.1216(8) -0.2200(5) 0.106(4) Uani 1 1 d .
C31 C -0.0006(7) 0.3712(6) -0.1661(6) 0.092(3) Uani 1 1 d .
H31A H 0.0486 0.3797 -0.1429 0.110 Uiso 1 1 calc R
C36 C 0.3772(9) 0.7808(8) 0.2627(5) 0.130(4) Uani 1 1 d .
H36A H 0.3712 0.8475 0.2385 0.195 Uiso 1 1 calc R
H36B H 0.3207 0.7572 0.2638 0.195 Uiso 1 1 calc R
H36C H 0.4269 0.7471 0.2401 0.195 Uiso 1 1 calc R
C22 C 0.1877(7) 0.4533(12) 0.5251(7) 0.142(5) Uani 1 1 d .
C28 C 0.1205(11) 0.0545(11) -0.2445(7) 0.186(7) Uani 1 1 d .
H28A H 0.0697 0.0262 -0.2157 0.279 Uiso 1 1 calc R
H28B H 0.1729 0.0063 -0.2452 0.279 Uiso 1 1 calc R
H28C H 0.1034 0.0839 -0.2900 0.279 Uiso 1 1 calc R
C32 C -0.0857(8) 0.4128(7) -0.1363(7) 0.144(5) Uani 1 1 d .
H32A H -0.0941 0.3804 -0.0884 0.216 Uiso 1 1 calc R
H32B H -0.1362 0.4067 -0.1578 0.216 Uiso 1 1 calc R
H32C H -0.0836 0.4789 -0.1429 0.216 Uiso 1 1 calc R
C19 C 0.2157(10) 0.1828(10) -0.2509(6) 0.160(6) Uani 1 1 d .
H19B H 0.2217 0.1964 -0.2996 0.240 Uiso 1 1 calc R
H19C H 0.2733 0.1502 -0.2340 0.240 Uiso 1 1 calc R
H19D H 0.1996 0.2412 -0.2389 0.240 Uiso 1 1 calc R
C37 C 0.6077(9) 0.5819(11) 0.2345(6) 0.138(5) Uani 1 1 d .
C33 C 0.0226(12) 0.4148(9) -0.2380(7) 0.189(7) Uani 1 1 d .
H33A H 0.0812 0.3836 -0.2528 0.283 Uiso 1 1 calc R
H33B H 0.0262 0.4810 -0.2460 0.283 Uiso 1 1 calc R
H33C H -0.0241 0.4088 -0.2631 0.283 Uiso 1 1 calc R
C29 C 0.4012(7) -0.0454(10) -0.1439(8) 0.150(6) Uani 1 1 d .
C39 C 0.2650(11) 0.1058(13) 0.1685(8) 0.223(10) Uani 1 1 d .
H39A H 0.2820 0.1426 0.1226 0.335 Uiso 1 1 calc R
H39B H 0.3137 0.0545 0.1832 0.335 Uiso 1 1 calc R
H39C H 0.2549 0.1457 0.1981 0.335 Uiso 1 1 calc R
C42 C 0.1339(8) 0.4295(11) 0.4804(8) 0.160(6) Uani 1 1 d .
H42A H 0.0743 0.4170 0.5038 0.240 Uiso 1 1 calc R
H42B H 0.1658 0.3740 0.4684 0.240 Uiso 1 1 calc R
H42C H 0.1267 0.4819 0.4397 0.240 Uiso 1 1 calc R
C46 C 0.4164(9) -0.1004(11) -0.1868(9) 0.199(8) Uani 1 1 d .
H46A H 0.3750 -0.1472 -0.1718 0.299 Uiso 1 1 calc R
H46B H 0.4790 -0.1318 -0.1867 0.299 Uiso 1 1 calc R
H46C H 0.4058 -0.0612 -0.2321 0.299 Uiso 1 1 calc R
C43 C 0.1313(11) 0.7180(16) 0.3779(11) 0.229(10) Uani 1 1 d .
C47 C 0.4546(8) 0.0243(13) -0.1513(9) 0.212(9) Uani 1 1 d .
H47A H 0.4347 0.0539 -0.1156 0.318 Uiso 1 1 calc R
H47B H 0.4481 0.0713 -0.1948 0.318 Uiso 1 1 calc R
H47C H 0.5181 -0.0036 -0.1488 0.318 Uiso 1 1 calc R
C41 C 0.5687(10) 0.5772(14) 0.1812(7) 0.218(10) Uani 1 1 d .
H41A H 0.6162 0.5617 0.1476 0.326 Uiso 1 1 calc R
H41B H 0.5333 0.6376 0.1613 0.326 Uiso 1 1 calc R
H41C H 0.5289 0.5289 0.1967 0.326 Uiso 1 1 calc R
C48 C 0.1480(13) 0.0117(15) 0.2363(8) 0.242(10) Uani 1 1 d .
H48A H 0.1449 0.0442 0.2701 0.363 Uiso 1 1 calc R
H48B H 0.1872 -0.0483 0.2493 0.363 Uiso 1 1 calc R
H48C H 0.0871 0.0011 0.2330 0.363 Uiso 1 1 calc R
C44 C 0.6973(9) 0.5956(14) 0.2305(8) 0.206(9) Uani 1 1 d .
H44A H 0.7320 0.5787 0.1918 0.308 Uiso 1 1 calc R
H44B H 0.7234 0.5564 0.2714 0.308 Uiso 1 1 calc R
H44C H 0.6995 0.6613 0.2255 0.308 Uiso 1 1 calc R
C53 C 0.373(2) 0.159(2) 0.4852(19) 0.40(2) Uani 1 1 d U
H53A H 0.3624 0.1679 0.4385 0.477 Uiso 1 1 d R
H53B H 0.4259 0.1129 0.5007 0.477 Uiso 1 1 d R
C45 C 0.1149(16) 0.6971(19) 0.3241(14) 0.37(2) Uani 1 1 d .
H45A H 0.0584 0.7343 0.3080 0.559 Uiso 1 1 calc R
H45B H 0.1094 0.6306 0.3363 0.559 Uiso 1 1 calc R
H45C H 0.1648 0.7110 0.2887 0.559 Uiso 1 1 calc R
C50 C 0.4325(14) 0.8204(9) 0.3501(8) 0.209(6) Uani 1 1 d .
H50A H 0.4360 0.7966 0.3985 0.313 Uiso 1 1 calc R
H50B H 0.3965 0.8825 0.3394 0.313 Uiso 1 1 calc R
H50C H 0.4936 0.8245 0.3269 0.313 Uiso 1 1 calc R
C52 C 0.286(2) 0.1603(19) 0.5338(18) 0.37(2) Uani 1 1 d U
H52A H 0.2572 0.1044 0.5430 0.558 Uiso 1 1 d R
H52B H 0.2433 0.2158 0.5155 0.558 Uiso 1 1 d R
H52C H 0.3044 0.1636 0.5753 0.558 Uiso 1 1 d R
C51 C 0.1668(12) 0.466(2) 0.5820(9) 0.36(2) Uani 1 1 d .
H51A H 0.2201 0.4782 0.5972 0.543 Uiso 1 1 calc R
H51B H 0.1449 0.4104 0.6138 0.543 Uiso 1 1 calc R
H51C H 0.1191 0.5198 0.5791 0.543 Uiso 1 1 calc R
C49 C 0.0690(13) 0.7539(19) 0.4135(12) 0.349(19) Uani 1 1 d .
H49A H 0.0180 0.7846 0.3875 0.523 Uiso 1 1 calc R
H49B H 0.0921 0.8000 0.4278 0.523 Uiso 1 1 calc R
H49C H 0.0490 0.7050 0.4530 0.523 Uiso 1 1 calc R
C58 C 0.765(3) 0.138(3) 0.333(2) 0.400(17) Uani 1 1 d U
C59 C 0.6394(11) 0.2352(17) 0.3671(13) 0.263(11) Uani 1 1 d U
H59A H 0.6143 0.2906 0.3315 0.316 Uiso 1 1 d R
C60 C 0.765(2) 0.272(3) 0.375(2) 0.263(11) Uani 0.50 1 d PU
H60A H 0.8072 0.3115 0.3811 0.316 Uiso 1 1 calc R
C55 C 0.6875(17) 0.175(2) 0.3292(14) 0.310(16) Uani 1 1 d U
H55A H 0.6707 0.1596 0.2929 0.372 Uiso 1 1 d R
C56 C 0.790(3) 0.167(3) 0.3654(19) 0.400(17) Uani 1 1 d U
C60' C 0.721(2) 0.184(3) 0.4333(18) 0.172(12) Uiso 0.50 1 d P

loop_
_atom_site_aniso_label
_atom_site_aniso_U_11
_atom_site_aniso_U_22
_atom_site_aniso_U_33
_atom_site_aniso_U_23
_atom_site_aniso_U_13
_atom_site_aniso_U_12
I1 0.0598(3) 0.0576(3) 0.0816(4) -0.0231(3) -0.0174(3) -0.0093(2)
Cu1 0.0637(5) 0.0599(6) 0.0612(6) -0.0321(5) -0.0114(4) -0.0188(4)
Ti4 0.0371(6) 0.0361(6) 0.0500(7) -0.0203(5) -0.0137(5) -0.0059(5)
Ti3 0.0353(6) 0.0392(7) 0.0572(8) -0.0242(6) -0.0042(5) -0.0104(5)
Ti2 0.0430(6) 0.0339(6) 0.0499(8) -0.0143(5) -0.0142(5) -0.0082(5)
Ti1 0.0691(8) 0.0628(9) 0.0315(7) -0.0107(6) 0.0046(6) -0.0097(6)
Ti7 0.0647(8) 0.0736(10) 0.0442(8) -0.0198(7) -0.0046(6) -0.0008(7)
P1 0.0406(8) 0.0344(9) 0.0582(12) -0.0260(8) -0.0100(8) -0.0060(7)
Ti9 0.0775(9) 0.0660(9) 0.0443(8) -0.0115(7) -0.0011(7) -0.0207(7)
P10 0.0794(13) 0.0643(14) 0.0419(12) -0.0212(10) 0.0002(10) 0.0002(10)
O12 0.037(2) 0.039(3) 0.063(3) -0.023(2) -0.014(2) -0.0007(18)
O11 0.046(2) 0.038(2) 0.046(3) -0.016(2) -0.0154(19) -0.0118(18)
O10 0.051(2) 0.048(3) 0.048(3) -0.019(2) -0.005(2) -0.017(2)
O9 0.040(2) 0.034(2) 0.045(3) -0.015(2) -0.0084(18) -0.0074(17)
O8 0.039(2) 0.044(3) 0.079(4) -0.030(3) -0.007(2) -0.0148(19)
O7 0.049(2) 0.040(3) 0.069(3) -0.027(2) -0.009(2) -0.0106(19)
O6 0.052(2) 0.044(3) 0.057(3) -0.027(2) -0.016(2) -0.003(2)
O5 0.042(2) 0.045(3) 0.053(3) -0.023(2) -0.010(2) -0.0044(18)
O4 0.075(3) 0.070(4) 0.043(3) -0.010(3) -0.008(2) -0.005(3)
O3 0.046(3) 0.040(3) 0.072(3) -0.020(2) -0.016(2) -0.014(2)
O2 0.049(3) 0.075(4) 0.094(4) -0.055(3) -0.030(3) 0.001(2)
O1 0.070(3) 0.054(3) 0.038(3) -0.014(2) -0.001(2) -0.009(2)
O24 0.080(3) 0.070(4) 0.052(3) -0.023(3) -0.010(3) -0.002(3)
O23 0.062(3) 0.037(3) 0.066(3) -0.009(2) -0.018(2) -0.012(2)
O22 0.077(3) 0.060(3) 0.057(3) -0.015(3) -0.002(3) -0.008(3)
O21 0.073(3) 0.111(5) 0.066(4) -0.035(4) -0.015(3) 0.015(3)
O25 0.095(4) 0.074(4) 0.044(3) -0.020(3) -0.009(3) -0.017(3)
O20 0.076(3) 0.067(3) 0.044(3) -0.010(3) 0.000(2) -0.018(3)
O19 0.074(3) 0.085(4) 0.052(3) -0.034(3) -0.004(3) -0.001(3)
O18 0.073(3) 0.068(3) 0.045(3) -0.018(3) 0.011(2) -0.006(3)
O17 0.067(3) 0.093(4) 0.052(3) -0.025(3) 0.005(2) -0.023(3)
N1 0.059(3) 0.043(3) 0.053(4) -0.022(3) -0.003(3) -0.022(3)
C6 0.042(3) 0.037(4) 0.047(4) -0.014(3) -0.005(3) -0.017(3)
O16 0.109(4) 0.108(5) 0.031(3) -0.013(3) 0.004(3) 0.009(4)
C5 0.047(4) 0.034(4) 0.050(4) -0.011(3) -0.006(3) -0.020(3)
O14 0.110(4) 0.088(5) 0.072(4) -0.019(3) -0.003(3) -0.037(4)
C4 0.046(4) 0.045(4) 0.070(5) -0.017(4) -0.011(3) -0.012(3)
C7 0.072(5) 0.072(6) 0.046(5) -0.019(4) -0.007(4) -0.016(4)
C3 0.048(4) 0.050(4) 0.080(6) -0.037(4) -0.007(4) -0.012(3)
C8 0.064(5) 0.082(6) 0.052(5) -0.019(5) -0.010(4) -0.019(4)
C2 0.047(4) 0.056(5) 0.095(6) -0.034(4) -0.026(4) -0.009(3)
C1 0.049(4) 0.043(4) 0.093(6) -0.031(4) -0.020(4) -0.008(3)
O27 0.040(2) 0.063(3) 0.082(4) -0.042(3) 0.007(2) -0.013(2)
N2 0.076(4) 0.050(4) 0.057(4) -0.023(3) -0.007(3) -0.008(3)
C15 0.045(4) 0.061(5) 0.075(6) -0.030(4) -0.019(4) 0.010(3)
C9 0.076(5) 0.081(6) 0.064(6) -0.033(5) -0.015(4) 0.004(4)
C10 0.068(5) 0.086(6) 0.047(5) -0.027(4) -0.014(4) 0.012(4)
C11 0.146(8) 0.058(6) 0.055(6) -0.017(5) -0.010(5) 0.006(5)
C16 0.075(5) 0.087(7) 0.135(9) -0.079(7) 0.011(5) -0.013(5)
C17 0.113(8) 0.109(9) 0.176(12) -0.103(9) 0.015(8) -0.018(7)
C20 0.138(9) 0.072(7) 0.129(10) -0.070(7) -0.043(7) 0.011(6)
C23 0.161(11) 0.109(9) 0.196(14) -0.107(10) 0.031(10) -0.062(8)
C18 0.133(8) 0.103(8) 0.200(13) -0.108(9) 0.040(8) -0.062(7)
C62 0.058(4) 0.039(4) 0.063(5) -0.026(4) -0.021(3) -0.006(3)
C14 0.045(4) 0.107(7) 0.114(8) -0.039(6) -0.029(5) 0.003(4)
C12 0.166(9) 0.053(6) 0.065(7) -0.026(5) -0.011(6) 0.015(6)
C40 0.128(8) 0.143(10) 0.093(8) -0.064(8) -0.019(7) -0.059(7)
C30 0.080(6) 0.061(6) 0.093(7) -0.006(5) -0.029(5) 0.009(4)
C34 0.141(8) 0.082(7) 0.063(6) -0.039(5) -0.018(5) 0.024(6)
C35 0.43(2) 0.065(7) 0.131(9) 0.026(6) -0.119(10) -0.050(10)
C21 0.169(10) 0.114(8) 0.055(6) -0.037(6) 0.020(6) -0.074(8)
C31 0.110(7) 0.042(5) 0.112(9) -0.007(5) -0.020(6) -0.002(5)
C36 0.173(11) 0.117(10) 0.072(8) 0.011(7) -0.025(7) -0.003(8)
C22 0.076(7) 0.256(17) 0.128(11) -0.102(12) 0.046(7) -0.072(8)
C28 0.288(19) 0.229(17) 0.098(11) -0.101(12) 0.011(11) -0.114(15)
C32 0.151(10) 0.058(7) 0.205(15) -0.035(8) 0.004(10) 0.008(7)
C19 0.228(15) 0.167(13) 0.076(9) -0.017(8) 0.042(9) -0.089(12)
C37 0.114(9) 0.252(17) 0.064(7) -0.085(10) 0.013(6) -0.017(9)
C33 0.31(2) 0.068(8) 0.136(13) 0.020(8) 0.028(13) -0.038(10)
C29 0.076(6) 0.198(13) 0.231(16) -0.163(13) 0.071(8) -0.055(7)
C39 0.274(19) 0.34(2) 0.170(15) -0.169(17) 0.045(13) -0.221(18)
C42 0.095(8) 0.191(15) 0.210(16) -0.066(13) -0.020(9) -0.044(9)
C46 0.153(12) 0.195(16) 0.26(2) -0.144(16) 0.082(12) -0.002(11)
C43 0.130(12) 0.32(3) 0.23(2) -0.121(19) -0.105(14) 0.116(15)
C47 0.108(9) 0.30(2) 0.30(2) -0.195(19) 0.090(11) -0.117(12)
C41 0.195(14) 0.42(3) 0.126(12) -0.169(17) 0.065(10) -0.183(17)
C48 0.32(2) 0.35(3) 0.112(14) -0.095(17) 0.006(15) -0.18(2)
C44 0.129(11) 0.37(3) 0.149(15) -0.126(17) 0.046(10) -0.089(14)
C53 0.48(5) 0.27(3) 0.50(5) -0.11(3) 0.07(4) -0.32(3)
C45 0.34(3) 0.46(4) 0.43(4) -0.32(4) -0.32(3) 0.22(3)
C50 0.43(2) 0.065(7) 0.131(9) 0.026(6) -0.119(10) -0.050(10)
C52 0.47(5) 0.24(3) 0.52(5) -0.28(3) -0.16(4) 0.06(3)
C51 0.181(16) 0.82(6) 0.148(17) -0.21(3) 0.097(14) -0.21(3)
C49 0.196(19) 0.43(4) 0.29(3) -0.09(3) 0.009(18) 0.20(2)
C58 0.40(3) 0.44(2) 0.45(4) -0.38(3) -0.05(2) 0.17(2)
C59 0.153(10) 0.39(2) 0.38(3) -0.33(2) 0.013(13) -0.004(14)
C60 0.153(10) 0.39(2) 0.38(3) -0.33(2) 0.013(13) -0.004(14)
C55 0.32(3) 0.41(4) 0.35(3) -0.35(3) -0.06(2) 0.01(2)
C56 0.40(3) 0.44(2) 0.45(4) -0.38(3) -0.05(2) 0.17(2)

loop_
_atom_type_symbol
_atom_type_description
_atom_type_scat_dispersion_real
_atom_type_scat_dispersion_imag
_atom_type_scat_source
C C 0.0033 0.0016 'International Tables Vol C Tables 4.2.6.8 and 6.1.1.4'
H H 0.0000 0.0000 'International Tables Vol C Tables 4.2.6.8 and 6.1.1.4'
N N 0.0061 0.0033 'International Tables Vol C Tables 4.2.6.8 and 6.1.1.4'
O O 0.0106 0.0060 'International Tables Vol C Tables 4.2.6.8 and 6.1.1.4'
P P 0.1023 0.0942 'International Tables Vol C Tables 4.2.6.8 and 6.1.1.4'
Ti Ti 0.2776 0.4457 'International Tables Vol C Tables 4.2.6.8 and 6.1.1.4'
Cu Cu 0.3201 1.2651 'International Tables Vol C Tables 4.2.6.8 and 6.1.1.4'
I I -0.4742 1.8119 'International Tables Vol C Tables 4.2.6.8 and 6.1.1.4'

loop_
_geom_angle_atom_site_label_1
_geom_angle_atom_site_label_2
_geom_angle_atom_site_label_3
_geom_angle
_geom_angle_site_symmetry_1
_geom_angle_site_symmetry_3
Cu1 I1 Cu1 61.04(4) . 2_665
N1 Cu1 N2 111.1(2) . .
N1 Cu1 I1 108.63(15) . .
N2 Cu1 I1 105.47(17) . .
N1 Cu1 I1 106.71(16) . 2_665
N2 Cu1 I1 105.89(17) . 2_665
I1 Cu1 I1 118.96(4) . 2_665
N1 Cu1 Cu1 126.68(16) . 2_665
N2 Cu1 Cu1 122.16(17) . 2_665
I1 Cu1 Cu1 60.02(3) . 2_665
I1 Cu1 Cu1 58.95(4) 2_665 2_665
O11 Ti4 O2 114.0(2) . .
O11 Ti4 O9 111.79(17) . .
O2 Ti4 O9 134.1(2) . .
O11 Ti4 O6 97.35(19) . .
O2 Ti4 O6 89.52(18) . .
O9 Ti4 O6 88.20(17) . .
O11 Ti4 O12 100.89(17) . .
O2 Ti4 O12 91.85(18) . .
O9 Ti4 O12 76.12(16) . .
O6 Ti4 O12 159.3(2) . .
O11 Ti4 Ti3 114.33(13) . .
O2 Ti4 Ti3 114.91(17) . .
O9 Ti4 Ti3 37.91(11) . .
O6 Ti4 Ti3 123.71(14) . .
O12 Ti4 Ti3 38.48(12) . .
O11 Ti4 Ti2 21.82(12) . 2
O2 Ti4 Ti2 135.78(19) . 2
O9 Ti4 Ti2 90.04(12) . 2
O6 Ti4 Ti2 95.43(13) . 2
O12 Ti4 Ti2 97.91(12) . 2
Ti3 Ti4 Ti2 98.47(4) . 2
O27 Ti3 O7 93.64(18) . 2
O27 Ti3 O12 101.7(2) . .
O7 Ti3 O12 92.21(18) 2 .
O27 Ti3 O9 170.63(18) . .
O7 Ti3 O9 95.60(16) 2 .
O12 Ti3 O9 76.37(16) . .
O27 Ti3 O10 103.9(2) . .
O7 Ti3 O10 95.13(17) 2 .
O12 Ti3 O10 152.77(17) . .
O9 Ti3 O10 76.83(17) . .
O27 Ti3 O8 87.33(18) . .
O7 Ti3 O8 178.2(2) 2 .
O12 Ti3 O8 86.07(18) . .
O9 Ti3 O8 83.39(16) . .
O10 Ti3 O8 86.14(17) . .
O27 Ti3 Ti4 139.87(17) . .
O7 Ti3 Ti4 98.54(14) 2 .
O12 Ti3 Ti4 40.03(11) . .
O9 Ti3 Ti4 36.61(12) . .
O10 Ti3 Ti4 112.81(13) . .
O8 Ti3 Ti4 79.74(13) . .
O27 Ti3 Ti2 140.74(18) . .
O7 Ti3 Ti2 101.31(12) 2 .
O12 Ti3 Ti2 113.57(11) . .
O9 Ti3 Ti2 38.04(12) . .
O10 Ti3 Ti2 39.23(12) . .
O8 Ti3 Ti2 78.85(11) . .
Ti4 Ti3 Ti2 73.58(4) . .
O23 Ti2 O11 98.03(19) . 2
O23 Ti2 O5 94.7(2) . .
O11 Ti2 O5 93.86(17) 2 .
O23 Ti2 O9 163.44(18) . .
O11 Ti2 O9 98.07(17) 2 .
O5 Ti2 O9 88.03(17) . .
O23 Ti2 O10 100.5(2) . .
O11 Ti2 O10 91.68(16) 2 .
O5 Ti2 O10 162.96(18) . .
O9 Ti2 O10 75.23(17) . .
O23 Ti2 O3 83.43(18) . .
O11 Ti2 O3 177.58(17) 2 .
O5 Ti2 O3 87.93(17) . .
O9 Ti2 O3 80.35(16) . .
O10 Ti2 O3 86.15(16) . .
O23 Ti2 Ti3 134.39(16) . .
O11 Ti2 Ti3 100.48(12) 2 .
O5 Ti2 Ti3 124.89(13) . .
O9 Ti2 Ti3 37.56(11) . .
O10 Ti2 Ti3 38.09(13) . .
O3 Ti2 Ti3 77.15(11) . .
O23 Ti2 Ti4 116.61(14) . 2
O11 Ti2 Ti4 20.70(13) 2 2
O5 Ti2 Ti4 83.39(12) . 2
O9 Ti2 Ti4 79.91(11) . 2
O10 Ti2 Ti4 96.54(12) . 2
O3 Ti2 Ti4 158.67(13) . 2
Ti3 Ti2 Ti4 91.92(4) . 2
O20 Ti1 O16 113.8(3) . .
O20 Ti1 O1 112.7(2) . .
O16 Ti1 O1 133.2(3) . .
O20 Ti1 O18 98.2(2) . .
O16 Ti1 O18 89.8(2) . .
O1 Ti1 O18 88.7(2) . .
O20 Ti1 O4 99.8(2) . .
O16 Ti1 O4 91.2(2) . .
O1 Ti1 O4 76.1(2) . .
O18 Ti1 O4 159.9(2) . .
O20 Ti1 Ti7 113.89(16) . .
O16 Ti1 Ti7 114.2(2) . .
O1 Ti1 Ti7 37.86(14) . .
O18 Ti1 Ti7 124.33(16) . .
O4 Ti1 Ti7 38.48(15) . .
O20 Ti1 Ti9 21.56(16) . 2_666
O16 Ti1 Ti9 135.3(2) . 2_666
O1 Ti1 Ti9 91.27(14) . 2_666
O18 Ti1 Ti9 95.82(16) . 2_666
O4 Ti1 Ti9 97.57(14) . 2_666
Ti7 Ti1 Ti9 98.78(5) . 2_666
O21 Ti7 O19 93.8(2) . 2_666
O21 Ti7 O4 102.9(3) . .
O19 Ti7 O4 91.2(2) 2_666 .
O21 Ti7 O1 170.5(2) . .
O19 Ti7 O1 95.64(19) 2_666 .
O4 Ti7 O1 76.6(2) . .
O21 Ti7 O17 102.9(3) . .
O19 Ti7 O17 95.1(2) 2_666 .
O4 Ti7 O17 153.0(2) . .
O1 Ti7 O17 76.6(2) . .
O21 Ti7 O24 86.7(2) . .
O19 Ti7 O24 178.9(2) 2_666 .
O4 Ti7 O24 87.8(2) . .
O1 Ti7 O24 83.80(19) . .
O17 Ti7 O24 85.7(2) . .
O21 Ti7 Ti1 141.2(2) . .
O19 Ti7 Ti1 97.71(15) 2_666 .
O4 Ti7 Ti1 40.21(14) . .
O1 Ti7 Ti1 36.62(14) . .
O17 Ti7 Ti1 112.77(15) . .
O24 Ti7 Ti1 81.30(14) . .
O21 Ti7 Ti9 139.6(2) . .
O19 Ti7 Ti9 101.41(17) 2_666 .
O4 Ti7 Ti9 113.82(15) . .
O1 Ti7 Ti9 37.94(14) . .
O17 Ti7 Ti9 39.13(15) . .
O24 Ti7 Ti9 78.71(15) . .
Ti1 Ti7 Ti9 73.64(5) . .
O5 P1 O6 111.5(2) . .
O5 P1 O7 112.7(2) . .
O6 P1 O7 111.6(3) . .
O5 P1 C62 106.1(3) . .
O6 P1 C62 106.9(2) . .
O7 P1 C62 107.6(2) . .
O14 Ti9 O20 97.7(3) . 2_666
O14 Ti9 O22 95.9(3) . .
O20 Ti9 O22 93.6(2) 2_666 .
O14 Ti9 O1 163.7(2) . .
O20 Ti9 O1 97.8(2) 2_666 .
O22 Ti9 O1 88.1(2) . .
O14 Ti9 O17 99.9(3) . .
O20 Ti9 O17 91.7(2) 2_666 .
O22 Ti9 O17 162.5(2) . .
O1 Ti9 O17 74.7(2) . .
O14 Ti9 O25 84.5(2) . .
O20 Ti9 O25 177.0(2) 2_666 .
O22 Ti9 O25 88.3(2) . .
O1 Ti9 O25 79.8(2) . .
O17 Ti9 O25 85.9(2) . .
O14 Ti9 Ti7 133.8(2) . .
O20 Ti9 Ti7 100.39(16) 2_666 .
O22 Ti9 Ti7 124.71(16) . .
O1 Ti9 Ti7 37.30(13) . .
O17 Ti9 Ti7 37.83(15) . .
O25 Ti9 Ti7 76.59(16) . .
O14 Ti9 Ti1 116.5(2) . 2_666
O20 Ti9 Ti1 20.42(15) 2_666 2_666
O22 Ti9 Ti1 83.84(15) . 2_666
O1 Ti9 Ti1 79.61(13) . 2_666
O17 Ti9 Ti1 95.64(15) . 2_666
O25 Ti9 Ti1 158.15(16) . 2_666
Ti7 Ti9 Ti1 91.26(5) . 2_666
O18 P10 O22 112.1(3) . .
O18 P10 O19 111.1(3) . .
O22 P10 O19 112.5(3) . .
O18 P10 C34 106.1(4) . .
O22 P10 C34 107.5(5) . .
O19 P10 C34 106.9(4) . .
C15 O12 Ti3 125.6(4) . .
C15 O12 Ti4 132.9(4) . .
Ti3 O12 Ti4 101.50(17) . .
Ti4 O11 Ti2 137.5(2) . 2
C21 O10 Ti3 132.9(5) . .
C21 O10 Ti2 124.0(6) . .
Ti3 O10 Ti2 102.7(2) . .
Ti4 O9 Ti3 105.48(17) . .
Ti4 O9 Ti2 145.2(2) . .
Ti3 O9 Ti2 104.40(19) . .
C5 O8 Ti3 128.3(4) . .
P1 O7 Ti3 142.3(3) . 2
P1 O6 Ti4 136.6(2) . .
P1 O5 Ti2 139.2(3) . .
C35 O4 Ti7 128.3(10) . .
C35 O4 Ti1 130.3(10) . .
Ti7 O4 Ti1 101.3(2) . .
C5 O3 Ti2 128.6(4) . .
C40 O2 Ti4 141.8(5) . .
Ti1 O1 Ti7 105.5(2) . .
Ti1 O1 Ti9 145.5(2) . .
Ti7 O1 Ti9 104.8(2) . .
C8 O24 Ti7 128.7(5) . .
C31 O23 Ti2 144.7(5) . .
P10 O22 Ti9 138.7(3) . .
C43 O21 Ti7 169.3(10) . .
C8 O25 Ti9 129.4(5) . .
Ti1 O20 Ti9 138.0(3) . 2_666
P10 O19 Ti7 144.0(3) . 2_666
P10 O18 Ti1 135.7(3) . .
C22 O17 Ti7 130.3(7) . .
C22 O17 Ti9 126.7(7) . .
Ti7 O17 Ti9 103.0(2) . .
C3 N1 C2 116.9(5) . .
C3 N1 Cu1 120.8(4) . .
C2 N1 Cu1 122.3(4) . .
C4 C6 C1 116.9(5) . .
C4 C6 C5 121.1(5) . .
C1 C6 C5 122.0(5) . .
C37 O16 Ti1 146.9(7) . .
O3 C5 O8 126.3(5) . .
O3 C5 C6 117.7(5) . .
O8 C5 C6 116.0(5) . .
Ti9 O14 C52 174.4(10) . .
Ti9 O14 C53 134.7(8) . .
C52 O14 C53 46.3(9) . .
C6 C4 C3 120.4(6) . .
C11 C7 C9 117.6(7) . .
C11 C7 C8 121.9(8) . .
C9 C7 C8 120.4(7) . .
N1 C3 C4 122.5(6) . .
O25 C8 O24 124.6(7) . .
O25 C8 C7 118.5(8) . .
O24 C8 C7 116.8(8) . .
N1 C2 C1 123.7(6) . .
C2 C1 C6 119.6(6) . .
C29 O27 Ti3 169.1(6) . .
C12 N2 C10 116.4(7) . .
C12 N2 Cu1 122.0(5) . .
C10 N2 Cu1 121.1(5) . .
O12 C15 C30 109.9(6) . .
O12 C15 C14 109.7(6) . .
C30 C15 C14 111.9(7) . .
C7 C9 C10 119.2(7) . .
N2 C10 C9 123.3(7) . .
C7 C11 C12 118.7(8) . .
C17 C16 C62 120.0 . .
C20 C17 C16 120.0 . .
C17 C20 C23 120.0 . .
C20 C23 C18 120.0 . .
C62 C18 C23 120.0 . .
C18 C62 C16 120.0 . .
C18 C62 P1 118.2(3) . .
C16 C62 P1 121.7(3) . .
N2 C12 C11 124.6(7) . .
C39 C40 O2 113.9(10) . .
C39 C40 C48 117.8(12) . .
O2 C40 C48 109.9(11) . .
C59 C34 C60 106.2(16) . .
C59 C34 C60' 91.0(18) . .
C60 C34 C60' 74(2) . .
C59 C34 P10 125.9(11) . .
C60 C34 P10 121.5(16) . .
C60' C34 P10 124.2(16) . .
C50 C35 O4 115.3(14) . .
C50 C35 C36 125.2(16) . .
O4 C35 C36 114.1(12) . .
C28 C21 O10 116.1(10) . .
C28 C21 C19 126.2(11) . .
O10 C21 C19 109.5(8) . .
O23 C31 C33 110.5(9) . .
O23 C31 C32 111.2(8) . .
C33 C31 C32 115.7(10) . .
C51 C22 O17 117.7(13) . .
C51 C22 C42 131.8(12) . .
O17 C22 C42 110.1(10) . .
C41 C37 C44 123.5(11) . .
C41 C37 O16 118.5(11) . .
C44 C37 O16 115.3(11) . .
C46 C29 C47 121.7(12) . .
C46 C29 O27 114.6(10) . .
C47 C29 O27 115.6(10) . .
C49 C43 C45 122.1(19) . .
C49 C43 O21 119(2) . .
C45 C43 O21 114.8(16) . .
C52 C53 O14 67.4(19) . .
C53 C52 O14 66(2) . .
C56 C58 C55 104(2) . .
C34 C59 C55 125.8(17) . .
C34 C59 C60' 48.0(14) . .
C55 C59 C60' 90.4(19) . .
C34 C60 C56 100(3) . .
C34 C60 C60' 53(2) . .
C56 C60 C60' 61(3) . .
C58 C55 C59 126(2) . .
C58 C55 C56 35.2(14) . .
C59 C55 C56 90.9(13) . .
C58 C56 C60 130(4) . .
C58 C56 C60' 119(5) . .
C60 C56 C60' 60.3(19) . .
C58 C56 C55 40(3) . .
C60 C56 C55 94(2) . .
C60' C56 C55 86(2) . .
C34 C60' C60 53.0(18) . .
C34 C60' C56 97(2) . .
C60 C60' C56 58(2) . .
C34 C60' C59 41.1(11) . .
C60 C60' C59 72(2) . .
C56 C60' C59 80(2) . .

loop_
_geom_bond_atom_site_label_1
_geom_bond_atom_site_label_2
_geom_bond_distance
_geom_bond_site_symmetry_2
I1 Cu1 2.6210(10) .
I1 Cu1 2.6499(11) 2_665
Cu1 N1 2.054(5) .
Cu1 N2 2.064(6) .
Cu1 I1 2.6499(11) 2_665
Cu1 Cu1 2.6767(18) 2_665
Ti4 O11 1.760(4) .
Ti4 O2 1.795(4) .
Ti4 O9 1.910(4) .
Ti4 O6 1.945(4) .
Ti4 O12 2.026(4) .
Ti4 Ti3 3.0861(16) .
Ti4 Ti2 3.3652(15) 2
Ti3 O27 1.758(4) .
Ti3 O7 1.943(4) 2
Ti3 O12 1.959(5) .
Ti3 O9 1.968(4) .
Ti3 O10 1.977(4) .
Ti3 O8 2.100(4) .
Ti3 Ti2 3.1264(14) .
Ti2 O23 1.768(5) .
Ti2 O11 1.851(4) 2
Ti2 O5 1.947(4) .
Ti2 O9 1.989(4) .
Ti2 O10 2.027(4) .
Ti2 O3 2.155(4) .
Ti2 Ti4 3.3652(15) 2
Ti1 O20 1.760(5) .
Ti1 O16 1.779(5) .
Ti1 O1 1.906(5) .
Ti1 O18 1.952(5) .
Ti1 O4 2.027(5) .
Ti1 Ti7 3.0785(18) .
Ti1 Ti9 3.3751(19) 2_666
Ti7 O21 1.759(5) .
Ti7 O19 1.938(5) 2_666
Ti7 O4 1.954(5) .
Ti7 O1 1.961(4) .
Ti7 O17 1.970(6) .
Ti7 O24 2.086(5) .
Ti7 Ti9 3.129(2) .
P1 O5 1.509(5) .
P1 O6 1.521(4) .
P1 O7 1.527(4) .
P1 C62 1.785(3) .
Ti9 O14 1.790(6) .
Ti9 O20 1.854(5) 2_666
Ti9 O22 1.948(5) .
Ti9 O1 1.989(5) .
Ti9 O17 2.027(5) .
Ti9 O25 2.162(5) .
Ti9 Ti1 3.3751(19) 2_666
P10 O18 1.513(5) .
P10 O22 1.521(5) .
P10 O19 1.523(5) .
P10 C34 1.768(8) .
O12 C15 1.443(7) .
O11 Ti2 1.851(4) 2
O10 C21 1.430(10) .
O8 C5 1.267(7) .
O7 Ti3 1.943(4) 2
O4 C35 1.426(14) .
O3 C5 1.248(7) .
O2 C40 1.388(10) .
O24 C8 1.274(9) .
O23 C31 1.397(9) .
O21 C43 1.426(13) .
O25 C8 1.237(9) .
O20 Ti9 1.854(5) 2_666
O19 Ti7 1.938(5) 2_666
O17 C22 1.445(11) .
N1 C3 1.327(8) .
N1 C2 1.329(8) .
C6 C4 1.366(8) .
C6 C1 1.374(8) .
C6 C5 1.506(8) .
O16 C37 1.405(10) .
O14 C52 1.92(3) .
O14 C53 1.91(3) .
C4 C3 1.379(8) .
C7 C11 1.351(10) .
C7 C9 1.358(10) .
C7 C8 1.492(10) .
C2 C1 1.366(8) .
O27 C29 1.385(10) .
N2 C12 1.297(10) .
N2 C10 1.306(8) .
C15 C30 1.485(11) .
C15 C14 1.514(10) .
C9 C10 1.385(10) .
C11 C12 1.379(11) .
C16 C17 1.3900 .
C16 C62 1.3900 .
C17 C20 1.3900 .
C20 C23 1.3900 .
C23 C18 1.3900 .
C18 C62 1.3900 .
C40 C39 1.377(14) .
C40 C48 1.447(18) .
C34 C59 1.220(17) .
C34 C60 1.37(4) .
C34 C60' 1.38(3) .
C35 C50 1.218(19) .
C35 C36 1.450(17) .
C21 C28 1.361(14) .
C21 C19 1.485(15) .
C31 C33 1.444(14) .
C31 C32 1.439(13) .
C22 C51 1.238(18) .
C22 C42 1.470(15) .
C37 C41 1.351(15) .
C37 C44 1.365(16) .
C29 C46 1.358(15) .
C29 C47 1.377(15) .
C43 C49 1.24(2) .
C43 C45 1.32(2) .
C53 C52 1.50(3) .
C58 C56 1.05(5) .
C58 C55 1.18(4) .
C59 C55 1.407(19) .
C59 C60' 1.86(4) .
C60 C56 1.61(4) .
C60 C60' 1.65(5) .
C55 C56 1.76(4) .
C56 C60' 1.66(4) .

loop_
_platon_squeeze_void_nr
_platon_squeeze_void_average_x
_platon_squeeze_void_average_y
_platon_squeeze_void_average_z
_platon_squeeze_void_volume
_platon_squeeze_void_count_electrons
1 0.002 0.000 0.500 820.3 6.9
2 0.375 0.694 0.796 7.0 0.0
3 0.625 0.306 0.204 7.0 0.1
